data_2241255
loop_
_publ_author_name
'Smith, Graham'
'Lynch, Daniel E.'

_publ_section_title
;
 Crystal structures and hydrogen bonding in the morpholinium salts of four
 phenoxyacetic acid analogues
;
_journal_coeditor_code SU5227
_journal_issue 11
_journal_name_full 'Acta Crystallographica Section E'
_journal_page_first 1392
_journal_page_last 1396
_journal_paper_doi 10.1107/S2056989015019842
_journal_volume 71
_journal_year 2015
_chemical_formula_iupac 'C4 H10 N O +, C8 H5 Cl2 O3 -'
_chemical_formula_moiety 'C4 H10 N O +, C8 H5 Cl2 O3 -'
_chemical_formula_sum 'C12 H15 Cl2 N O4'
_chemical_formula_weight 308.15
_chemical_name_common 'morpholinium (2,4-dichlorophenoxy)acetate'
_chemical_name_systematic
;
Tetrahydro-2<i>H</i>-1,4-oxazin-4-ium (2,4-dichlorophenoxy)acetate
;
_space_group_IT_number 14
_symmetry_cell_setting monoclinic
_symmetry_space_group_name_Hall '-P 2ybc'
_symmetry_space_group_name_H-M 'P 1 21/c 1'
_atom_sites_solution_hydrogens geom
_atom_sites_solution_primary direct
_atom_sites_solution_secondary difmap
_audit_creation_method SHELXL-97
_cell_angle_alpha 90.00
_cell_angle_beta 97.981(5)
_cell_angle_gamma 90.00
_cell_formula_units_Z 4
_cell_length_a 9.3657(5)
_cell_length_b 7.1702(3)
_cell_length_c 21.1340(11)
_cell_measurement_reflns_used 2359
_cell_measurement_temperature 200(2)
_cell_measurement_theta_max 28.39
_cell_measurement_theta_min 3.58
_cell_volume 1405.48(12)
_computing_cell_refinement
;
CrysAlis PRO (Agilent, 2014)
;
_computing_data_collection
;
CrysAlis PRO (Agilent, 2014)
;
_computing_data_reduction
;
CrysAlis PRO (Agilent, 2014)
;
_computing_molecular_graphics
;
PLATON (Spek, 2009)
;
_computing_publication_material
;
PLATON (Spek, 2009)
;
_computing_structure_refinement
;
SHELXL97 (Sheldrick, 2008) within WinGX (Farrugia, 2012)
;
_computing_structure_solution
;
SIR92 (Altomare <i>et al.</i>, 1993)
;
_diffrn_ambient_temperature 200(2)
_diffrn_detector_area_resol_mean 16.077
_diffrn_measured_fraction_theta_full 0.998
_diffrn_measured_fraction_theta_max 0.998
_diffrn_measurement_device_type 'Oxford Diffraction Gemini-S CCD-detector'
_diffrn_measurement_method '\w scans'
_diffrn_radiation_monochromator graphite
_diffrn_radiation_source 'Enhance (Mo) X-ray source'
_diffrn_radiation_type MoK\a
_diffrn_radiation_wavelength 0.71073
_diffrn_reflns_av_R_equivalents 0.0260
_diffrn_reflns_av_sigmaI/netI 0.0365
_diffrn_reflns_limit_h_max 11
_diffrn_reflns_limit_h_min -9
_diffrn_reflns_limit_k_max 8
_diffrn_reflns_limit_k_min -8
_diffrn_reflns_limit_l_max 20
_diffrn_reflns_limit_l_min -26
_diffrn_reflns_number 6400
_diffrn_reflns_theta_full 26.00
_diffrn_reflns_theta_max 26.00
_diffrn_reflns_theta_min 3.44
_diffrn_standards_number 0
_exptl_absorpt_coefficient_mu 0.470
_exptl_absorpt_correction_T_max 0.980
_exptl_absorpt_correction_T_min 0.933
_exptl_absorpt_correction_type multi-scan
_exptl_absorpt_process_details
;
(CrysAlis PRO; Agilent, 2014)
;
_exptl_crystal_colour colourless
_exptl_crystal_density_diffrn 1.456
_exptl_crystal_density_method 'not measured'
_exptl_crystal_description plate
_exptl_crystal_F_000 640
_exptl_crystal_size_max 0.35
_exptl_crystal_size_mid 0.35
_exptl_crystal_size_min 0.12
_refine_diff_density_max 0.277
_refine_diff_density_min -0.258
_refine_ls_extinction_method none
_refine_ls_goodness_of_fit_ref 1.035
_refine_ls_hydrogen_treatment mixed
_refine_ls_matrix_type full
_refine_ls_number_parameters 178
_refine_ls_number_reflns 2754
_refine_ls_number_restraints 2
_refine_ls_restrained_S_all 1.037
_refine_ls_R_factor_all 0.0509
_refine_ls_R_factor_gt 0.0379
_refine_ls_shift/su_max 0.000
_refine_ls_shift/su_mean 0.000
_refine_ls_structure_factor_coef Fsqd
_refine_ls_weighting_details 'calc w=1/[\s^2^(Fo^2^)+(0.0405P)^2^+0.3419P] where P=(Fo^2^+2Fc^2^)/3'
_refine_ls_weighting_scheme calc
_refine_ls_wR_factor_gt 0.0843
_refine_ls_wR_factor_ref 0.0909
_reflns_number_gt 2273
_reflns_number_total 2754
_reflns_threshold_expression I.2\s(I)
_cod_data_source_file su5227sup1.cif
_cod_data_source_block IV
_cod_original_sg_symbol_H-M 'P 21/c'
_cod_database_code 2241255
_cod_database_fobs_code 2241255

loop_
_symmetry_equiv_pos_as_xyz
'x, y, z'
'-x, y+1/2, -z+1/2'
'-x, -y, -z'
'x, -y+1/2, z+1/2'

loop_
_atom_site_aniso_label
_atom_site_aniso_U_11
_atom_site_aniso_U_22
_atom_site_aniso_U_33
_atom_site_aniso_U_12
_atom_site_aniso_U_13
_atom_site_aniso_U_23
Cl2A 0.0474(3) 0.0221(3) 0.0376(3) -0.0043(2) 0.0088(2) 0.0006(2)
Cl4A 0.0576(4) 0.0620(4) 0.0312(3) 0.0069(3) 0.0087(2) -0.0094(3)
O11A 0.0339(7) 0.0222(7) 0.0274(7) 0.0037(6) 0.0072(5) 0.0055(6)
O13A 0.0247(7) 0.0429(9) 0.0524(9) 0.0066(6) 0.0162(6) 0.0154(7)
O14A 0.0291(7) 0.0282(7) 0.0368(8) 0.0031(6) 0.0056(6) 0.0117(6)
C1A 0.0202(8) 0.0236(9) 0.0265(10) 0.0059(7) 0.0019(7) 0.0052(8)
C2A 0.0228(9) 0.0222(9) 0.0315(10) 0.0032(8) 0.0036(7) 0.0015(8)
C3A 0.0290(10) 0.0325(11) 0.0307(11) 0.0034(9) 0.0063(8) 0.0071(9)
C4A 0.0295(10) 0.0386(12) 0.0268(10) 0.0064(9) 0.0010(8) -0.0019(9)
C5A 0.0328(10) 0.0302(11) 0.0389(12) -0.0021(9) -0.0040(9) -0.0053(9)
C6A 0.0283(10) 0.0260(10) 0.0363(11) -0.0026(8) 0.0003(8) 0.0041(9)
C12A 0.0259(9) 0.0278(10) 0.0288(10) 0.0031(8) 0.0090(7) 0.0080(8)
C13A 0.0236(9) 0.0225(9) 0.0214(9) 0.0011(8) 0.0025(7) -0.0005(8)
O4B 0.0774(12) 0.0641(12) 0.0344(9) -0.0058(10) 0.0026(8) 0.0203(9)
N1B 0.0245(8) 0.0311(9) 0.0338(9) 0.0047(7) 0.0089(7) 0.0114(8)
C2B 0.0385(11) 0.0292(11) 0.0367(12) 0.0044(9) 0.0001(9) 0.0014(9)
C3B 0.0611(15) 0.0443(14) 0.0466(14) -0.0155(12) 0.0046(11) 0.0164(12)
C5B 0.0596(15) 0.0678(18) 0.0337(13) 0.0014(14) 0.0025(11) -0.0126(13)
C6B 0.0362(11) 0.0337(12) 0.0524(14) -0.0035(10) 0.0012(10) -0.0015(10)

loop_
_atom_site_type_symbol
_atom_site_label
_atom_site_fract_x
_atom_site_fract_y
_atom_site_fract_z
_atom_site_U_iso_or_equiv
_atom_site_thermal_displace_type
_atom_site_calc_flag
_atom_site_refinement_flags
_atom_site_occupancy
Cl Cl2A 0.23659(5) 0.74483(6) 0.41042(2) 0.0354(2) Uani d . 1.000
Cl Cl4A 0.15479(6) 0.32605(9) 0.19759(2) 0.0500(2) Uani d . 1.000
O O11A 0.13251(13) 0.42531(17) 0.47171(6) 0.0276(4) Uani d . 1.000
O O13A 0.34279(13) 0.1659(2) 0.50395(7) 0.0390(5) Uani d . 1.000
O O14A 0.19747(12) -0.01154(18) 0.55307(6) 0.0313(4) Uani d . 1.000
C C1A 0.13210(17) 0.3923(3) 0.40846(8) 0.0236(5) Uani d . 1.000
C C2A 0.18091(18) 0.5368(3) 0.37274(9) 0.0255(5) Uani d . 1.000
C C3A 0.18796(19) 0.5185(3) 0.30830(9) 0.0305(6) Uani d . 1.000
C C4A 0.14433(19) 0.3520(3) 0.27899(9) 0.0319(6) Uani d . 1.000
C C5A 0.0933(2) 0.2087(3) 0.31247(10) 0.0348(6) Uani d . 1.000
C C6A 0.08662(19) 0.2287(3) 0.37705(9) 0.0306(6) Uani d . 1.000
C C12A 0.10285(19) 0.2707(3) 0.51091(9) 0.0270(6) Uani d . 1.000
C C13A 0.22590(18) 0.1309(2) 0.52275(8) 0.0226(5) Uani d . 1.000
O O4B 0.56703(19) 0.3986(3) 0.31170(7) 0.0591(6) Uani d . 1.000
N N1B 0.55499(17) 0.2047(2) 0.42729(8) 0.0293(5) Uani d D 1.000
C C2B 0.5720(2) 0.4092(3) 0.42590(10) 0.0353(7) Uani d . 1.000
C C3B 0.6444(3) 0.4633(3) 0.37002(11) 0.0509(8) Uani d . 1.000
C C5B 0.5609(3) 0.2016(4) 0.31253(11) 0.0541(9) Uani d . 1.000
C C6B 0.4830(2) 0.1326(3) 0.36568(11) 0.0412(7) Uani d . 1.000
H H3A 0.22200 0.61780 0.28470 0.0370 Uiso c R 1.000
H H5A 0.06260 0.09580 0.29130 0.0420 Uiso c R 1.000
H H6A 0.05060 0.12950 0.40010 0.0370 Uiso c R 1.000
H H12A 0.01550 0.20560 0.49020 0.0320 Uiso c R 1.000
H H13A 0.08180 0.31880 0.55260 0.0320 Uiso c R 1.000
H H11B 0.6420(17) 0.149(3) 0.4381(9) 0.0350 Uiso d D 1.000
H H12B 0.507(2) 0.180(3) 0.4587(8) 0.0350 Uiso d D 1.000
H H21B 0.63050 0.45170 0.46590 0.0420 Uiso c R 1.000
H H22B 0.47630 0.46970 0.42270 0.0420 Uiso c R 1.000
H H31B 0.65250 0.60090 0.36850 0.0610 Uiso c R 1.000
H H32B 0.74300 0.41080 0.37530 0.0610 Uiso c R 1.000
H H51B 0.66010 0.15050 0.31820 0.0650 Uiso c R 1.000
H H52B 0.51060 0.15630 0.27110 0.0650 Uiso c R 1.000
H H61B 0.38150 0.17540 0.35850 0.0490 Uiso c R 1.000
H H62B 0.48330 -0.00540 0.36630 0.0490 Uiso c R 1.000

loop_
_atom_type_symbol
_atom_type_description
_atom_type_scat_dispersion_real
_atom_type_scat_dispersion_imag
_atom_type_scat_source
C C 0.0033 0.0016 'International Tables Vol C Tables 4.2.6.8 and 6.1.1.4'
H H 0.0000 0.0000 'International Tables Vol C Tables 4.2.6.8 and 6.1.1.4'
N N 0.0061 0.0033 'International Tables Vol C Tables 4.2.6.8 and 6.1.1.4'
O O 0.0106 0.0060 'International Tables Vol C Tables 4.2.6.8 and 6.1.1.4'
Cl Cl 0.1484 0.1585 'International Tables Vol C Tables 4.2.6.8 and 6.1.1.4'

loop_
_geom_angle_atom_site_label_1
_geom_angle_atom_site_label_2
_geom_angle_atom_site_label_3
_geom_angle
_geom_angle_publ_flag
C1A O11A C12A 117.39(15) no
C3B O4B C5B 109.44(17) no
C2B N1B C6B 111.61(16) no
C6B N1B H11B 110.6(12) no
C2B N1B H12B 106.6(14) no
H11B N1B H12B 105.0(17) no
C2B N1B H11B 110.3(13) no
C6B N1B H12B 112.4(12) no
O11A C1A C6A 125.33(17) no
C2A C1A C6A 118.12(16) no
O11A C1A C2A 116.55(17) no
C1A C2A C3A 121.85(19) no
Cl2A C2A C3A 118.83(16) no
Cl2A C2A C1A 119.32(14) no
C2A C3A C4A 118.28(19) no
C3A C4A C5A 121.29(18) no
Cl4A C4A C3A 118.72(15) no
Cl4A C4A C5A 119.99(16) no
C4A C5A C6A 119.92(19) no
C1A C6A C5A 120.52(18) no
O11A C12A C13A 113.66(14) no
O14A C13A C12A 114.26(15) no
O13A C13A O14A 126.00(15) no
O13A C13A C12A 119.72(15) no
C4A C3A H3A 121.00 no
C2A C3A H3A 121.00 no
C4A C5A H5A 120.00 no
C6A C5A H5A 120.00 no
C5A C6A H6A 120.00 no
C1A C6A H6A 120.00 no
C13A C12A H12A 109.00 no
O11A C12A H12A 109.00 no
C13A C12A H13A 109.00 no
O11A C12A H13A 109.00 no
H12A C12A H13A 108.00 no
N1B C2B C3B 109.65(17) no
O4B C3B C2B 111.7(2) no
O4B C5B C6B 111.2(2) no
N1B C6B C5B 109.52(17) no
N1B C2B H21B 110.00 no
N1B C2B H22B 110.00 no
C3B C2B H21B 110.00 no
C3B C2B H22B 110.00 no
H21B C2B H22B 108.00 no
O4B C3B H31B 109.00 no
O4B C3B H32B 109.00 no
C2B C3B H31B 109.00 no
C2B C3B H32B 109.00 no
H31B C3B H32B 108.00 no
O4B C5B H51B 109.00 no
O4B C5B H52B 109.00 no
C6B C5B H51B 109.00 no
C6B C5B H52B 109.00 no
H51B C5B H52B 108.00 no
N1B C6B H61B 110.00 no
N1B C6B H62B 110.00 no
C5B C6B H61B 110.00 no
C5B C6B H62B 110.00 no
H61B C6B H62B 108.00 no

loop_
_geom_bond_atom_site_label_1
_geom_bond_atom_site_label_2
_geom_bond_distance
_geom_bond_publ_flag
Cl2A C2A 1.737(2) no
Cl4A C4A 1.7466(19) no
O11A C1A 1.357(2) no
O11A C12A 1.434(2) no
O13A C13A 1.241(2) no
O14A C13A 1.254(2) no
O4B C5B 1.414(4) no
O4B C3B 1.418(3) no
N1B C2B 1.476(3) no
N1B C6B 1.474(3) no
N1B H12B 0.870(18) no
N1B H11B 0.908(18) no
C1A C2A 1.396(3) no
C1A C6A 1.386(3) no
C2A C3A 1.379(3) no
C3A C4A 1.380(3) no
C4A C5A 1.371(3) no
C5A C6A 1.382(3) no
C12A C13A 1.522(3) no
C3A H3A 0.9500 no
C5A H5A 0.9500 no
C6A H6A 0.9500 no
C12A H12A 0.9900 no
C12A H13A 0.9900 no
C2B C3B 1.492(3) no
C5B C6B 1.506(3) no
C2B H21B 0.9900 no
C2B H22B 0.9900 no
C3B H31B 0.9900 no
C3B H32B 0.9900 no
C5B H51B 0.9900 no
C5B H52B 0.9900 no
C6B H61B 0.9900 no
C6B H62B 0.9900 no

loop_
_geom_hbond_atom_site_label_D
_geom_hbond_atom_site_label_H
_geom_hbond_atom_site_label_A
_geom_hbond_site_symmetry_A
_geom_hbond_distance_DH
_geom_hbond_distance_HA
_geom_hbond_distance_DA
_geom_hbond_angle_DHA
_geom_hbond_publ_flag
N1B H11B O13A 3_656 0.908(18) 2.56(2) 3.115(2) 119.8(14) yes
N1B H11B O14A 3_656 0.908(18) 1.786(18) 2.683(2) 169(2) yes
N1B H12B O13A . 0.870(18) 1.923(18) 2.747(2) 157.5(17) yes
C12A H12A O14A 3_556 0.99 2.50 3.484(2) 173 yes
C2B H21B O11A 3_666 0.99 2.57 3.477(2) 151 yes
C5B H52B O4B 2_645 0.99 2.58 3.489(3) 153 yes

loop_
_geom_torsion_atom_site_label_1
_geom_torsion_atom_site_label_2
_geom_torsion_atom_site_label_3
_geom_torsion_atom_site_label_4
_geom_torsion
_geom_torsion_publ_flag
C12A O11A C1A C2A -171.22(15) no
C12A O11A C1A C6A 9.2(2) no
C1A O11A C12A C13A 72.91(19) no
C5B O4B C3B C2B -61.7(2) no
C3B O4B C5B C6B 61.5(3) no
C6B N1B C2B C3B -52.8(2) no
C2B N1B C6B C5B 52.8(2) no
O11A C1A C6A C5A -178.82(17) no
C2A C1A C6A C5A 1.6(3) no
O11A C1A C2A C3A 178.80(16) no
C6A C1A C2A Cl2A 179.20(14) no
O11A C1A C2A Cl2A -0.4(2) no
C6A C1A C2A C3A -1.6(3) no
Cl2A C2A C3A C4A 179.56(14) no
C1A C2A C3A C4A 0.4(3) no
C2A C3A C4A Cl4A -179.24(14) no
C2A C3A C4A C5A 0.9(3) no
Cl4A C4A C5A C6A 179.27(15) no
C3A C4A C5A C6A -0.9(3) no
C4A C5A C6A C1A -0.5(3) no
O11A C12A C13A O13A 6.5(2) no
O11A C12A C13A O14A -175.12(14) no
N1B C2B C3B O4B 57.1(2) no
O4B C5B C6B N1B -57.3(2) no
